data_1556424
loop_
_publ_author_name
'Rancan, M.'
'Carlotto, A.'
'Bottaro, G.'
'Armelao, L.'

_publ_section_title
;
 Effect of Coordinating Solvents on the Structure of
 Cu(II)-4,4'-bipyridine Coordination Polymers
;
_journal_name_full Inorganics
_journal_page_first 103
_journal_paper_doi 10.3390/inorganics7080103
_journal_volume 7
_journal_year 2019
_chemical_formula_moiety '0.5(C40 H40 Cu2 N8 O4), 2(Cl O4), O, 2(C10 H8 N2)'
_chemical_formula_sum 'C40 H36 Cl2 Cu N8 O11'
_chemical_formula_weight 939.21
_space_group_crystal_system monoclinic
_space_group_IT_number 13
_space_group_name_Hall '-P 2yac'
_space_group_name_H-M_alt 'P 1 2/n 1'
_atom_sites_solution_hydrogens mixed
_cell_angle_alpha 90
_cell_angle_beta 106.559(6)
_cell_angle_gamma 90
_cell_formula_units_Z 2
_cell_length_a 12.9264(5)
_cell_length_b 11.1702(4)
_cell_length_c 15.0564(10)
_cell_measurement_reflns_used 4617
_cell_measurement_temperature 301.2(8)
_cell_measurement_theta_max 28.9540
_cell_measurement_theta_min 2.8400
_cell_volume 2083.84(19)
_computing_cell_refinement
;
CrysAlisPro, Agilent Technologies,
Version 1.171.37.35 (release 13-08-2014 CrysAlis171 .NET)
(compiled Aug 13 2014,18:06:01)
;
_computing_data_collection
;
CrysAlisPro, Agilent Technologies,
Version 1.171.37.35 (release 13-08-2014 CrysAlis171 .NET)
(compiled Aug 13 2014,18:06:01)
;
_computing_data_reduction
;
CrysAlisPro, Agilent Technologies,
Version 1.171.37.35 (release 13-08-2014 CrysAlis171 .NET)
(compiled Aug 13 2014,18:06:01)
;
_computing_molecular_graphics 'Olex2 (Dolomanov et al., 2009)'
_computing_publication_material 'Olex2 (Dolomanov et al., 2009)'
_computing_structure_refinement 'ShelXL (Sheldrick, 2015)'
_computing_structure_solution 'SHELXT 2014/5 (Sheldrick, 2014)'
_diffrn_ambient_environment air
_diffrn_ambient_temperature 301.2(8)
_diffrn_detector 'CCD plate'
_diffrn_detector_area_resol_mean 16.1274
_diffrn_detector_type Eos
_diffrn_measured_fraction_theta_full 0.999
_diffrn_measured_fraction_theta_max 0.999
_diffrn_measurement_details
;
#__ type_ start__ end____ width___ exp.time_
  1 omega  -52.00   49.00   0.2500   15.0000
omega____ theta____ kappa____ phi______ frames
    -       18.5210  -77.0000   60.0000 404

#__ type_ start__ end____ width___ exp.time_
  2 omega  -54.00   44.00   0.2500   15.0000
omega____ theta____ kappa____ phi______ frames
    -       18.5210  -38.0000  120.0000 392

#__ type_ start__ end____ width___ exp.time_
  3 omega  -12.00   89.00   0.2500   15.0000
omega____ theta____ kappa____ phi______ frames
    -       18.5210   77.0000  -90.0000 404

#__ type_ start__ end____ width___ exp.time_
  4 omega  -25.00   23.00   0.2500   15.0000
omega____ theta____ kappa____ phi______ frames
    -      -18.5992  -99.0000 -120.0000 192

#__ type_ start__ end____ width___ exp.time_
  5 omega  -26.00   84.00   0.2500   15.0000
omega____ theta____ kappa____ phi______ frames
    -       18.5210   19.0000  150.0000 440
;
_diffrn_measurement_device 'four-circle diffractometer'
_diffrn_measurement_device_type 'Xcalibur, Eos, Gemini'
_diffrn_measurement_method '\w scans'
_diffrn_orient_matrix_UB_11 0.0141967000
_diffrn_orient_matrix_UB_12 0.0588992000
_diffrn_orient_matrix_UB_13 0.0168034000
_diffrn_orient_matrix_UB_21 -0.0458667000
_diffrn_orient_matrix_UB_22 0.0227809000
_diffrn_orient_matrix_UB_23 -0.0337393000
_diffrn_orient_matrix_UB_31 -0.0312244000
_diffrn_orient_matrix_UB_32 -0.0068872000
_diffrn_orient_matrix_UB_33 0.0314839000
_diffrn_radiation_monochromator graphite
_diffrn_radiation_probe x-ray
_diffrn_radiation_type MoK\a
_diffrn_radiation_wavelength 0.71073
_diffrn_reflns_av_R_equivalents 0.0517
_diffrn_reflns_av_unetI/netI 0.0327
_diffrn_reflns_Laue_measured_fraction_full 0.999
_diffrn_reflns_Laue_measured_fraction_max 0.999
_diffrn_reflns_limit_h_max 16
_diffrn_reflns_limit_h_min -16
_diffrn_reflns_limit_k_max 13
_diffrn_reflns_limit_k_min -13
_diffrn_reflns_limit_l_max 16
_diffrn_reflns_limit_l_min -18
_diffrn_reflns_number 16348
_diffrn_reflns_point_group_measured_fraction_full 0.999
_diffrn_reflns_point_group_measured_fraction_max 0.999
_diffrn_reflns_theta_full 26.000
_diffrn_reflns_theta_max 26.314
_diffrn_reflns_theta_min 2.306
_diffrn_source 'Enhance (Mo) X-ray Source'
_exptl_absorpt_coefficient_mu 0.723
_exptl_absorpt_correction_T_max 1.00000
_exptl_absorpt_correction_T_min 0.63466
_exptl_absorpt_correction_type multi-scan
_exptl_absorpt_process_details
;
CrysAlisPro, Agilent Technologies,
Version 1.171.37.35 (release 13-08-2014 CrysAlis171 .NET)
(compiled Aug 13 2014,18:06:01)
Empirical absorption correction using spherical harmonics,
 implemented in SCALE3 ABSPACK scaling algorithm.
Empirical absorption correction using spherical harmonics,
 implemented in SCALE3 ABSPACK scaling algorithm.
;
_exptl_crystal_colour 'light blue'
_exptl_crystal_density_diffrn 1.497
_exptl_crystal_description block
_exptl_crystal_F_000 966
_exptl_crystal_size_max 0.22
_exptl_crystal_size_mid 0.15
_exptl_crystal_size_min 0.15
_refine_diff_density_max 0.616
_refine_diff_density_min -0.711
_refine_diff_density_rms 0.091
_refine_ls_extinction_coef .
_refine_ls_extinction_method none
_refine_ls_goodness_of_fit_ref 1.081
_refine_ls_hydrogen_treatment constr
_refine_ls_matrix_type full
_refine_ls_number_parameters 284
_refine_ls_number_reflns 4235
_refine_ls_number_restraints 26
_refine_ls_restrained_S_all 1.080
_refine_ls_R_factor_all 0.0522
_refine_ls_R_factor_gt 0.0473
_refine_ls_shift/su_max 0.000
_refine_ls_shift/su_mean 0.000
_refine_ls_structure_factor_coef Fsqd
_refine_ls_weighting_details 'w=1/[\s^2^(Fo^2^)+(0.0695P)^2^+1.7361P] where P=(Fo^2^+2Fc^2^)/3'
_refine_ls_weighting_scheme calc
_refine_ls_wR_factor_gt 0.1279
_refine_ls_wR_factor_ref 0.1334
_reflns_Friedel_coverage 0.000
_reflns_Friedel_fraction_full .
_reflns_Friedel_fraction_max .
_reflns_number_gt 3817
_reflns_number_total 4235
_reflns_threshold_expression 'I > 2\s(I)'
_cod_data_source_file 5.cif
_cod_data_source_block 5
_cod_original_cell_volume 2083.83(19)
_cod_database_code 1556424
_shelx_space_group_comment
;
The symmetry employed for this shelxl refinement is uniquely defined
by the following loop, which should always be used as a source of
symmetry information in preference to the above space-group names.
They are only intended as comments.
;
_reflns_odcompleteness_completeness 99.40
_reflns_odcompleteness_iscentric 1
_reflns_odcompleteness_theta 26.32
_olex2_refinement_description
;
1. Fixed Uiso
 At 1.2 times of:
  All C(H) groups
 At 1.5 times of:
  All O(H,H) groups
2. Rigid body (RIGU) restrains
 O3, Cl1, O4, O2, O5
 with sigma for 1-2 distances of 0.004 and sigma for 1-3 distances of 0.004
3.a Rotating group:
 O1(H1A,H1B)
3.b Aromatic/amide H refined with riding coordinates:
 C6(H6), C7(H7), C4(H4), C5(H5), C10(H10), C11(H11), C2(H2), C1(H1), C14(H14),
 C12(H12), C15(H15), C13(H13), C20(H20), C18(H18), C21(H21), C19(H19)
;
_olex2_submission_special_instructions 'No special instructions were received'

loop_
_space_group_symop_operation_xyz
'x, y, z'
'-x+1/2, y, -z+1/2'
'-x, -y, -z'
'x-1/2, -y, z-1/2'

loop_
_atom_site_label
_atom_site_type_symbol
_atom_site_fract_x
_atom_site_fract_y
_atom_site_fract_z
_atom_site_U_iso_or_equiv
_atom_site_adp_type
_atom_site_occupancy
_atom_site_site_symmetry_order
_atom_site_calc_flag
_atom_site_refinement_flags_posn
_atom_site_refinement_flags_adp
_atom_site_refinement_flags_occupancy
_atom_site_disorder_assembly
_atom_site_disorder_group
Cu1 Cu 0.250000 0.47394(3) 0.250000 0.02379(15) Uani 1 2 d S T P . .
Cl1 Cl 0.58367(6) 0.78826(7) 0.39866(5) 0.0478(2) Uani 1 1 d . U . . .
N2 N 0.250000 0.6566(2) 0.250000 0.0252(6) Uani 1 2 d S T P . .
O1 O 0.41778(15) 0.48385(17) 0.38257(14) 0.0378(4) Uani 1 1 d . . . . .
H1A H 0.450206 0.554318 0.384843 0.057 Uiso 1 1 d GR . . . .
H1B H 0.467141 0.433105 0.374578 0.057 Uiso 1 1 d GR . . . .
N1 N 0.15847(16) 0.47686(17) 0.34236(14) 0.0265(4) Uani 1 1 d . . . . .
N3 N 0.250000 1.2909(2) 0.250000 0.0250(6) Uani 1 2 d S T P . .
C6 C 0.2659(2) 0.7190(2) 0.32870(17) 0.0299(5) Uani 1 1 d . . . . .
H6 H 0.277684 0.677070 0.384051 0.036 Uiso 1 1 calc R . . . .
O3 O 0.5538(3) 0.6955(3) 0.4519(2) 0.0881(10) Uani 1 1 d . U . . .
C7 C 0.2658(2) 0.8419(2) 0.33172(17) 0.0319(5) Uani 1 1 d . . . . .
H7 H 0.276153 0.881401 0.387936 0.038 Uiso 1 1 calc R . . . .
C4 C -0.0004(2) 0.5455(3) 0.37892(19) 0.0357(6) Uani 1 1 d . . . . .
H4 H -0.065737 0.586286 0.360042 0.043 Uiso 1 1 calc R . . . .
C5 C 0.0630(2) 0.5345(2) 0.31922(19) 0.0344(6) Uani 1 1 d . . . . .
H5 H 0.038611 0.568483 0.260547 0.041 Uiso 1 1 calc R . . . .
C9 C 0.250000 1.0396(3) 0.250000 0.0270(7) Uani 1 2 d S T P . .
C10 C 0.3179(2) 1.1044(2) 0.32204(18) 0.0348(6) Uani 1 1 d . . . . .
H10 H 0.364292 1.064612 0.371968 0.042 Uiso 1 1 calc R . . . .
C3 C 0.03328(19) 0.4958(2) 0.46676(17) 0.0282(5) Uani 1 1 d . . . . .
C11 C 0.3164(2) 1.2282(2) 0.31939(18) 0.0333(6) Uani 1 1 d . . . . .
H11 H 0.363418 1.269993 0.367761 0.040 Uiso 1 1 calc R . . . .
C8 C 0.250000 0.9068(3) 0.250000 0.0255(7) Uani 1 2 d S T P . .
C2 C 0.1329(2) 0.4366(3) 0.49046(18) 0.0363(6) Uani 1 1 d . . . . .
H2 H 0.159239 0.401768 0.548660 0.044 Uiso 1 1 calc R . . . .
C1 C 0.1921(2) 0.4299(2) 0.42697(18) 0.0338(6) Uani 1 1 d . . . . .
H1 H 0.258353 0.390808 0.444305 0.041 Uiso 1 1 calc R . . . .
O6 O 0.750000 0.6526(5) 0.250000 0.0905(13) Uani 1 2 d S T P . .
O4 O 0.5404(3) 0.8971(3) 0.4197(4) 0.1199(14) Uani 1 1 d . U . . .
O2 O 0.5368(5) 0.7630(5) 0.3062(3) 0.163(2) Uani 1 1 d . U . . .
O5 O 0.6956(3) 0.8006(4) 0.4242(4) 0.144(2) Uani 1 1 d . U . . .
N4 N 0.5917(2) 0.3198(3) 0.3926(2) 0.0593(8) Uani 1 1 d . . . . .
C14 C 0.6050(3) 0.2043(4) 0.4127(3) 0.0609(9) Uani 1 1 d . . . . .
H14 H 0.550724 0.164922 0.430512 0.073 Uiso 1 1 calc R . . . .
C12 C 0.6716(3) 0.3736(3) 0.3681(3) 0.0669(10) Uani 1 1 d . . . . .
H12 H 0.664505 0.454629 0.353340 0.080 Uiso 1 1 calc R . . . .
C16 C 0.7775(2) 0.1944(3) 0.3831(2) 0.0432(7) Uani 1 1 d . . . . .
C15 C 0.6944(2) 0.1382(3) 0.4089(2) 0.0516(8) Uani 1 1 d . . . . .
H15 H 0.698832 0.057072 0.423407 0.062 Uiso 1 1 calc R . . . .
C17 C 0.8759(2) 0.1277(3) 0.3788(2) 0.0477(7) Uani 1 1 d . . . . .
C13 C 0.7638(3) 0.3157(3) 0.3637(3) 0.0631(10) Uani 1 1 d . . . . .
H13 H 0.817504 0.358255 0.347547 0.076 Uiso 1 1 calc R . . . .
N5 N 1.0662(3) 0.0060(4) 0.3766(3) 0.0882(13) Uani 1 1 d . . . . .
C20 C 0.8771(3) 0.0066(4) 0.3671(4) 0.0772(13) Uani 1 1 d . . . . .
H20 H 0.814744 -0.038368 0.360253 0.093 Uiso 1 1 calc R . . . .
C18 C 0.9713(3) 0.1852(4) 0.3866(5) 0.109(2) Uani 1 1 d . . . . .
H18 H 0.975113 0.268150 0.391872 0.131 Uiso 1 1 calc R . . . .
C21 C 0.9734(4) -0.0489(4) 0.3654(4) 0.0934(17) Uani 1 1 d . . . . .
H21 H 0.971755 -0.131168 0.355474 0.112 Uiso 1 1 calc R . . . .
C19 C 1.0628(4) 0.1194(5) 0.3867(6) 0.128(3) Uani 1 1 d . . . . .
H19 H 1.126875 0.161508 0.394746 0.154 Uiso 1 1 calc R . . . .

loop_
_atom_site_aniso_label
_atom_site_aniso_U_11
_atom_site_aniso_U_22
_atom_site_aniso_U_33
_atom_site_aniso_U_23
_atom_site_aniso_U_13
_atom_site_aniso_U_12
Cu1 0.0309(2) 0.0131(2) 0.0367(2) 0.000 0.02475(18) 0.000
Cl1 0.0492(4) 0.0416(4) 0.0528(4) 0.0037(3) 0.0147(3) -0.0083(3)
N2 0.0292(13) 0.0173(13) 0.0336(14) 0.000 0.0163(11) 0.000
O1 0.0340(10) 0.0315(10) 0.0489(11) 0.0022(8) 0.0136(8) -0.0013(7)
N1 0.0283(10) 0.0230(10) 0.0354(11) 0.0025(8) 0.0208(8) 0.0016(8)
N3 0.0246(13) 0.0151(12) 0.0396(15) 0.000 0.0162(11) 0.000
C6 0.0405(13) 0.0212(11) 0.0314(12) 0.0020(9) 0.0156(10) 0.0030(10)
O3 0.100(2) 0.075(2) 0.087(2) 0.0188(16) 0.0226(17) -0.0316(18)
C7 0.0429(14) 0.0220(12) 0.0311(12) -0.0033(10) 0.0113(10) 0.0016(10)
C4 0.0316(12) 0.0420(15) 0.0407(14) 0.0090(11) 0.0217(11) 0.0131(11)
C5 0.0365(13) 0.0387(15) 0.0355(13) 0.0099(11) 0.0225(11) 0.0106(11)
C9 0.0287(16) 0.0176(16) 0.0357(18) 0.000 0.0107(14) 0.000
C10 0.0360(13) 0.0203(12) 0.0417(14) 0.0012(10) 0.0006(11) 0.0033(10)
C3 0.0265(11) 0.0309(12) 0.0340(12) 0.0029(10) 0.0197(10) 0.0034(9)
C11 0.0333(12) 0.0212(12) 0.0420(14) -0.0053(10) 0.0053(11) -0.0028(10)
C8 0.0224(14) 0.0175(15) 0.0356(17) 0.000 0.0065(13) 0.000
C2 0.0328(13) 0.0475(16) 0.0348(13) 0.0110(12) 0.0196(11) 0.0114(12)
C1 0.0296(12) 0.0376(14) 0.0416(14) 0.0071(11) 0.0220(11) 0.0102(10)
O6 0.070(3) 0.093(3) 0.106(3) 0.000 0.021(2) 0.000
O4 0.110(3) 0.057(2) 0.206(4) -0.010(2) 0.067(3) 0.0017(19)
O2 0.272(6) 0.149(4) 0.061(2) -0.010(2) 0.034(3) -0.085(4)
O5 0.0527(18) 0.098(3) 0.276(6) 0.043(3) 0.040(3) -0.0088(18)
N4 0.0369(13) 0.0577(18) 0.083(2) 0.0012(15) 0.0160(13) 0.0041(12)
C14 0.0376(16) 0.067(2) 0.082(2) 0.0122(19) 0.0240(16) 0.0004(15)
C12 0.0486(18) 0.047(2) 0.104(3) 0.0037(19) 0.0199(19) 0.0004(16)
C16 0.0351(14) 0.0463(17) 0.0506(16) -0.0080(13) 0.0158(12) -0.0077(12)
C15 0.0423(16) 0.0454(18) 0.072(2) 0.0049(16) 0.0238(15) -0.0026(14)
C17 0.0410(15) 0.0480(18) 0.0606(19) -0.0083(14) 0.0253(14) -0.0048(13)
C13 0.0423(17) 0.049(2) 0.104(3) 0.0041(19) 0.0303(18) -0.0094(15)
N5 0.067(2) 0.083(3) 0.134(4) -0.019(3) 0.060(2) 0.009(2)
C20 0.059(2) 0.059(2) 0.120(4) -0.030(2) 0.035(2) -0.0092(19)
C18 0.056(2) 0.054(2) 0.238(7) -0.031(3) 0.075(3) -0.0130(19)
C21 0.085(3) 0.066(3) 0.140(5) -0.036(3) 0.049(3) 0.007(2)
C19 0.062(3) 0.078(3) 0.271(9) -0.031(4) 0.092(4) -0.010(2)

loop_
_atom_type_symbol
_atom_type_description
_atom_type_scat_dispersion_real
_atom_type_scat_dispersion_imag
_atom_type_scat_source
C C 0.0033 0.0016 'International Tables Vol C Tables 4.2.6.8 and 6.1.1.4'
H H 0.0000 0.0000 'International Tables Vol C Tables 4.2.6.8 and 6.1.1.4'
Cl Cl 0.1484 0.1585 'International Tables Vol C Tables 4.2.6.8 and 6.1.1.4'
Cu Cu 0.3201 1.2651 'International Tables Vol C Tables 4.2.6.8 and 6.1.1.4'
N N 0.0061 0.0033 'International Tables Vol C Tables 4.2.6.8 and 6.1.1.4'
O O 0.0106 0.0060 'International Tables Vol C Tables 4.2.6.8 and 6.1.1.4'

loop_
_geom_angle_atom_site_label_1
_geom_angle_atom_site_label_2
_geom_angle_atom_site_label_3
_geom_angle
_geom_angle_site_symmetry_1
_geom_angle_site_symmetry_3
N2 Cu1 O1 87.46(4) . .
N2 Cu1 N1 89.09(5) . .
N2 Cu1 N1 89.09(5) . 2
N2 Cu1 N3 180.0 . 1_545
N1 Cu1 O1 90.22(7) 2 .
N1 Cu1 O1 89.70(7) . .
N1 Cu1 N1 178.19(11) . 2
N3 Cu1 O1 92.54(4) 1_545 .
N3 Cu1 N1 90.91(5) 1_545 .
N3 Cu1 N1 90.91(5) 1_545 2
O4 Cl1 O3 108.1(2) . .
O2 Cl1 O3 107.9(2) . .
O2 Cl1 O4 108.3(4) . .
O2 Cl1 O5 114.9(4) . .
O5 Cl1 O3 110.0(2) . .
O5 Cl1 O4 107.5(3) . .
C6 N2 Cu1 121.36(14) . .
C6 N2 Cu1 121.36(14) 2 .
C6 N2 C6 117.3(3) 2 .
Cu1 O1 H1A 111.3 . .
Cu1 O1 H1B 111.0 . .
H1A O1 H1B 102.8 . .
C5 N1 Cu1 119.44(16) . .
C1 N1 Cu1 122.98(16) . .
C1 N1 C5 117.5(2) . .
C11 N3 Cu1 121.35(14) . 1_565
C11 N3 Cu1 121.36(14) 2 1_565
C11 N3 C11 117.3(3) 2 .
N2 C6 H6 118.4 . .
N2 C6 C7 123.2(2) . .
C7 C6 H6 118.4 . .
C6 C7 H7 120.2 . .
C6 C7 C8 119.5(2) . .
C8 C7 H7 120.2 . .
C5 C4 H4 119.9 . .
C5 C4 C3 120.1(2) . .
C3 C4 H4 119.9 . .
N1 C5 C4 122.9(2) . .
N1 C5 H5 118.6 . .
C4 C5 H5 118.6 . .
C10 C9 C10 117.2(3) 2 .
C10 C9 C8 121.42(15) 2 .
C10 C9 C8 121.42(15) . .
C9 C10 H10 120.1 . .
C11 C10 C9 119.9(2) . .
C11 C10 H10 120.1 . .
C4 C3 C3 121.9(3) . 3_566
C4 C3 C2 116.7(2) . .
C2 C3 C3 121.4(3) . 3_566
N3 C11 C10 122.9(2) . .
N3 C11 H11 118.6 . .
C10 C11 H11 118.6 . .
C7 C8 C7 117.2(3) 2 .
C7 C8 C9 121.40(15) . .
C7 C8 C9 121.41(15) 2 .
C3 C2 H2 120.1 . .
C1 C2 C3 119.9(2) . .
C1 C2 H2 120.1 . .
N1 C1 C2 123.0(2) . .
N1 C1 H1 118.5 . .
C2 C1 H1 118.5 . .
C14 N4 C12 116.2(3) . .
N4 C14 H14 117.8 . .
N4 C14 C15 124.4(3) . .
C15 C14 H14 117.8 . .
N4 C12 H12 118.3 . .
N4 C12 C13 123.4(4) . .
C13 C12 H12 118.3 . .
C15 C16 C17 121.5(3) . .
C13 C16 C15 115.9(3) . .
C13 C16 C17 122.6(3) . .
C14 C15 C16 119.4(3) . .
C14 C15 H15 120.3 . .
C16 C15 H15 120.3 . .
C20 C17 C16 122.8(3) . .
C18 C17 C16 121.5(3) . .
C18 C17 C20 115.7(3) . .
C12 C13 C16 120.7(3) . .
C12 C13 H13 119.6 . .
C16 C13 H13 119.6 . .
C19 N5 C21 114.7(4) . .
C17 C20 H20 120.5 . .
C17 C20 C21 119.0(4) . .
C21 C20 H20 120.5 . .
C17 C18 H18 120.1 . .
C17 C18 C19 119.9(4) . .
C19 C18 H18 120.1 . .
N5 C21 C20 125.2(4) . .
N5 C21 H21 117.4 . .
C20 C21 H21 117.4 . .
N5 C19 C18 125.5(4) . .
N5 C19 H19 117.2 . .
C18 C19 H19 117.2 . .

loop_
_geom_bond_atom_site_label_1
_geom_bond_atom_site_label_2
_geom_bond_distance
_geom_bond_site_symmetry_2
Cu1 N2 2.041(3) .
Cu1 O1 2.4965(19) .
Cu1 N1 2.0670(19) .
Cu1 N1 2.0670(19) 2
Cu1 N3 2.045(3) 1_545
Cl1 O3 1.429(3) .
Cl1 O4 1.412(4) .
Cl1 O2 1.380(4) .
Cl1 O5 1.393(3) .
N2 C6 1.339(3) 2
N2 C6 1.339(3) .
O1 H1A 0.8878 .
O1 H1B 0.8869 .
N1 C5 1.347(3) .
N1 C1 1.331(3) .
N3 C11 1.344(3) 2
N3 C11 1.344(3) .
C6 H6 0.9300 .
C6 C7 1.373(3) .
C7 H7 0.9300 .
C7 C8 1.392(3) .
C4 H4 0.9300 .
C4 C5 1.383(4) .
C4 C3 1.385(4) .
C5 H5 0.9300 .
C9 C10 1.389(3) .
C9 C10 1.389(3) 2
C9 C8 1.483(5) .
C10 H10 0.9300 .
C10 C11 1.384(3) .
C3 C3 1.497(4) 3_566
C3 C2 1.400(3) .
C11 H11 0.9300 .
C2 H2 0.9300 .
C2 C1 1.387(3) .
C1 H1 0.9300 .
N4 C14 1.326(5) .
N4 C12 1.333(5) .
C14 H14 0.9300 .
C14 C15 1.387(5) .
C12 H12 0.9300 .
C12 C13 1.375(5) .
C16 C15 1.391(4) .
C16 C17 1.491(4) .
C16 C13 1.387(5) .
C15 H15 0.9300 .
C17 C20 1.366(5) .
C17 C18 1.365(5) .
C13 H13 0.9300 .
N5 C21 1.313(6) .
N5 C19 1.278(6) .
C20 H20 0.9300 .
C20 C21 1.398(6) .
C18 H18 0.9300 .
C18 C19 1.393(6) .
C21 H21 0.9300 .
C19 H19 0.9300 .

loop_
_geom_torsion_atom_site_label_1
_geom_torsion_atom_site_label_2
_geom_torsion_atom_site_label_3
_geom_torsion_atom_site_label_4
_geom_torsion
_geom_torsion_site_symmetry_1
_geom_torsion_site_symmetry_2
_geom_torsion_site_symmetry_3
_geom_torsion_site_symmetry_4
Cu1 N2 C6 C7 -179.51(19) . . . .
Cu1 N1 C5 C4 -176.8(2) . . . .
Cu1 N1 C1 C2 177.0(2) . . . .
Cu1 N3 C11 C10 179.4(2) 1_565 . . .
N2 C6 C7 C8 -1.0(4) . . . .
C6 N2 C6 C7 0.49(19) 2 . . .
C6 C7 C8 C7 0.45(17) . . . 2
C6 C7 C8 C9 -179.55(17) . . . .
C4 C3 C2 C1 -0.1(4) . . . .
C5 N1 C1 C2 0.9(4) . . . .
C5 C4 C3 C3 -179.3(3) . . . 3_566
C5 C4 C3 C2 0.5(4) . . . .
C9 C10 C11 N3 1.1(4) . . . .
C10 C9 C10 C11 -0.54(19) 2 . . .
C10 C9 C8 C7 35.76(19) . . . .
C10 C9 C8 C7 -144.24(19) 2 . . .
C10 C9 C8 C7 35.76(19) 2 . . 2
C10 C9 C8 C7 -144.24(19) . . . 2
C3 C4 C5 N1 -0.2(4) . . . .
C3 C3 C2 C1 179.7(3) 3_566 . . .
C3 C2 C1 N1 -0.6(4) . . . .
C11 N3 C11 C10 -0.6(2) 2 . . .
C8 C9 C10 C11 179.46(19) . . . .
C1 N1 C5 C4 -0.6(4) . . . .
N4 C14 C15 C16 0.5(6) . . . .
N4 C12 C13 C16 1.4(7) . . . .
C14 N4 C12 C13 -0.3(6) . . . .
C12 N4 C14 C15 -0.6(6) . . . .
C16 C17 C20 C21 -179.0(4) . . . .
C16 C17 C18 C19 177.0(6) . . . .
C15 C16 C17 C20 23.8(5) . . . .
C15 C16 C17 C18 -156.2(5) . . . .
C15 C16 C13 C12 -1.5(6) . . . .
C17 C16 C15 C14 179.4(3) . . . .
C17 C16 C13 C12 179.8(3) . . . .
C17 C20 C21 N5 1.8(9) . . . .
C17 C18 C19 N5 2.6(12) . . . .
C13 C16 C15 C14 0.6(5) . . . .
C13 C16 C17 C20 -157.6(4) . . . .
C13 C16 C17 C18 22.4(6) . . . .
C20 C17 C18 C19 -3.0(9) . . . .
C18 C17 C20 C21 1.0(7) . . . .
C21 N5 C19 C18 0.1(11) . . . .
C19 N5 C21 C20 -2.3(10) . . . .
